data_7008549
loop_
_publ_author_name
'Tatiersky, Jozef'
'Schwendt, Peter'
'Siv\'ak, Michal'
'Marek, Jarom\'ir'

_publ_section_title
;
 Racemic monoperoxovanadium(V) complexes with achiral OO and ON donor
 set heteroligands: synthesis, crystal structure and stereochemistry of
 [NH3(CH2)2NH3][VO(O2)(ox)(pic)].2H2O and
 [NH3(CH2)2NH3][VO(O2)(ox)(pca)].
;
_journal_issue 13
_journal_name_full 'Dalton transactions (Cambridge, England : 2003)'
_journal_page_first 2305
_journal_page_last 2311
_journal_paper_doi 10.1039/b504211a
_journal_year 2005
_chemical_formula_moiety 'C8 H4 N O9 V, C2 H10 N2, 2(H2 O) '
_chemical_formula_sum 'C10 H18 N3 O11 V'
_chemical_formula_weight 407.21
_chemical_name_systematic
;
?
;
_space_group_IT_number 14
_symmetry_cell_setting monoclinic
_symmetry_space_group_name_Hall '-P 2ybc'
_symmetry_space_group_name_H-M 'P 1 21/c 1'
_atom_sites_solution_hydrogens geom
_atom_sites_solution_primary direct
_atom_sites_solution_secondary difmap
_audit_creation_method SHELXL-97
_cell_angle_alpha 90.00
_cell_angle_beta 106.367(8)
_cell_angle_gamma 90.00
_cell_formula_units_Z 4
_cell_length_a 10.3089(8)
_cell_length_b 10.1907(7)
_cell_length_c 15.7381(11)
_cell_measurement_reflns_used 3619
_cell_measurement_temperature 120(2)
_cell_volume 1586.4(2)
_computing_cell_refinement 'CrysAlis RED (Oxford Diffraction)'
_computing_data_collection 'CrysAlis CCD (Oxford Diffraction)'
_computing_data_reduction 'CrysAlis RED'
_computing_molecular_graphics 'ORTEP-III (Johnson & Burnett, 1996)'
_computing_publication_material
;
SHELXL-97, PARST (Nardelli, 1995)
;
_computing_structure_refinement 'SHELXL-97 (Sheldrick, 1997)'
_computing_structure_solution 'SHELXS-97 (Sheldrick, 1990)'
_diffrn_ambient_temperature 120(2)
_diffrn_detector_area_resol_mean 16.3
_diffrn_measured_fraction_theta_full 0.996
_diffrn_measured_fraction_theta_max 0.996
_diffrn_measurement_device_type 'Kuma KM4 + CCD'
_diffrn_measurement_method 'rotation method, \w--scan'
_diffrn_radiation_monochromator 'Enhance (Oxford Diffraction)'
_diffrn_radiation_source 'fine-focus sealed tube'
_diffrn_radiation_type MoK\a
_diffrn_radiation_wavelength 0.71073
_diffrn_reflns_av_R_equivalents 0.0376
_diffrn_reflns_av_sigmaI/netI 0.0273
_diffrn_reflns_limit_h_max 12
_diffrn_reflns_limit_h_min -9
_diffrn_reflns_limit_k_max 12
_diffrn_reflns_limit_k_min -10
_diffrn_reflns_limit_l_max 17
_diffrn_reflns_limit_l_min -18
_diffrn_reflns_number 9362
_diffrn_reflns_theta_full 25.00
_diffrn_reflns_theta_max 25.00
_diffrn_reflns_theta_min 3.36
_diffrn_standards_number 0
_exptl_absorpt_coefficient_mu 0.692
_exptl_absorpt_correction_type none
_exptl_crystal_colour red
_exptl_crystal_density_diffrn 1.705
_exptl_crystal_density_method 'not measured'
_exptl_crystal_description prism
_exptl_crystal_F_000 840
_exptl_crystal_size_max 0.50
_exptl_crystal_size_mid 0.50
_exptl_crystal_size_min 0.25
_refine_diff_density_max 0.494
_refine_diff_density_min -0.408
_refine_diff_density_rms 0.056
_refine_ls_extinction_method none
_refine_ls_goodness_of_fit_ref 1.014
_refine_ls_hydrogen_treatment mixed
_refine_ls_matrix_type full
_refine_ls_number_parameters 244
_refine_ls_number_reflns 2783
_refine_ls_number_restraints 4
_refine_ls_restrained_S_all 1.013
_refine_ls_R_factor_all 0.0325
_refine_ls_R_factor_gt 0.0278
_refine_ls_shift/su_max 0.000
_refine_ls_shift/su_mean 0.000
_refine_ls_structure_factor_coef Fsqd
_refine_ls_weighting_details 'calc w=1/[\s^2^(Fo^2^)+(0.0450P)^2^+0.7500P] where P=(Fo^2^+2Fc^2^)/3'
_refine_ls_weighting_scheme calc
_refine_ls_wR_factor_gt 0.0723
_refine_ls_wR_factor_ref 0.0751
_reflns_number_gt 2547
_reflns_number_total 2783
_reflns_threshold_expression >2sigma(I)
_cod_data_source_file b504211a.txt
_cod_data_source_block fp2
_cod_depositor_comments
;
The following automatic conversions were performed:
'_symmetry_cell_setting' value 'Monoclinic' changed to 'monoclinic'
according to '/home/saulius/struct/CIF-dictionaries/cif_core.dic'
dictionary named 'cif_core.dic' version 2.4.1 from 2010-06-29.

Automatic conversion script
Id: cif_fix_enum 1527 2010-12-29 10:47:43Z saulius 
;
_cod_original_sg_symbol_H-M 'P 21/c'
_cod_database_code 7008549

loop_
_symmetry_equiv_pos_as_xyz
'x, y, z'
'-x, y+1/2, -z+1/2'
'-x, -y, -z'
'x, -y-1/2, z-1/2'

loop_
_atom_site_label
_atom_site_type_symbol
_atom_site_fract_x
_atom_site_fract_y
_atom_site_fract_z
_atom_site_U_iso_or_equiv
_atom_site_adp_type
_atom_site_occupancy
_atom_site_symmetry_multiplicity
_atom_site_calc_flag
_atom_site_refinement_flags
_atom_site_disorder_assembly
_atom_site_disorder_group
V1 V 0.18769(3) 0.13936(3) 0.261944(19) 0.01093(11) Uani 1 1 d . . .
O1 O 0.09204(13) 0.25947(12) 0.26944(8) 0.0162(3) Uani 1 1 d . . .
O2 O 0.23794(12) 0.19640(12) 0.15851(8) 0.0152(3) Uani 1 1 d . . .
O3 O 0.33613(12) 0.22589(12) 0.24137(8) 0.0148(3) Uani 1 1 d . . .
O4 O 0.10265(12) 0.01558(12) 0.33497(8) 0.0147(3) Uani 1 1 d . . .
O5 O 0.32379(12) 0.14305(12) 0.38391(8) 0.0155(3) Uani 1 1 d . . .
O6 O 0.12317(13) -0.06423(13) 0.47022(8) 0.0171(3) Uani 1 1 d . . .
O7 O 0.35936(13) 0.08761(14) 0.52623(8) 0.0217(3) Uani 1 1 d . . .
O8 O 0.27008(12) -0.04496(12) 0.23354(8) 0.0142(3) Uani 1 1 d . . .
O9 O 0.23499(14) -0.21565(13) 0.14037(9) 0.0211(3) Uani 1 1 d . . .
N1 N 0.03101(14) 0.05400(15) 0.15906(9) 0.0126(3) Uani 1 1 d . . .
C1 C 0.16381(18) 0.00202(17) 0.41794(12) 0.0132(4) Uani 1 1 d . . .
C2 C 0.29497(18) 0.08277(17) 0.44840(11) 0.0139(4) Uani 1 1 d . . .
C3 C 0.19794(18) -0.11489(18) 0.16992(11) 0.0134(4) Uani 1 1 d . . .
C4 C 0.05694(18) -0.06380(18) 0.12914(11) 0.0133(4) Uani 1 1 d . . .
C5 C -0.0389(2) -0.13169(19) 0.06521(12) 0.0176(4) Uani 1 1 d . . .
H5 H -0.0181 -0.2143 0.0444 0.021 Uiso 1 1 calc R . .
C6 C -0.1661(2) -0.0769(2) 0.03209(12) 0.0222(5) Uani 1 1 d . . .
H6 H -0.2350 -0.1232 -0.0101 0.027 Uiso 1 1 calc R . .
C7 C -0.19189(19) 0.0457(2) 0.06098(12) 0.0212(4) Uani 1 1 d . . .
H7 H -0.2778 0.0858 0.0379 0.025 Uiso 1 1 calc R . .
C8 C -0.09009(18) 0.1093(2) 0.12434(12) 0.0164(4) Uani 1 1 d . . .
H8 H -0.1068 0.1944 0.1436 0.020 Uiso 1 1 calc R . .
O1W O 0.60485(14) 0.20996(13) 0.62436(9) 0.0204(3) Uani 1 1 d D . .
O2W O 0.53053(14) 0.16709(14) 0.91809(9) 0.0220(3) Uani 1 1 d D . .
N1A N 0.48742(16) -0.05953(16) 0.81743(10) 0.0172(3) Uani 1 1 d . . .
H1A1 H 0.4904 0.0093 0.8548 0.026 Uiso 1 1 calc R . .
H1A2 H 0.5726 -0.0785 0.8151 0.026 Uiso 1 1 calc R . .
H1A3 H 0.4518 -0.1308 0.8376 0.026 Uiso 1 1 calc R . .
C2A C 0.40156(18) -0.02456(18) 0.72730(12) 0.0152(4) Uani 1 1 d . . .
H2A1 H 0.4110 -0.0918 0.6840 0.018 Uiso 1 1 calc R . .
H2A2 H 0.4302 0.0611 0.7090 0.018 Uiso 1 1 calc R . .
C3A C 0.25617(18) -0.01707(18) 0.72970(12) 0.0140(4) Uani 1 1 d . . .
H3A1 H 0.2247 -0.1057 0.7405 0.017 Uiso 1 1 calc R . .
H3A2 H 0.2499 0.0406 0.7790 0.017 Uiso 1 1 calc R . .
N4A N 0.16828(15) 0.03492(15) 0.64519(10) 0.0153(3) Uani 1 1 d . . .
H4A1 H 0.1915 0.1195 0.6381 0.023 Uiso 1 1 calc R . .
H4A2 H 0.0804 0.0317 0.6461 0.023 Uiso 1 1 calc R . .
H4A3 H 0.1789 -0.0145 0.5994 0.023 Uiso 1 1 calc R . .
H1V H 0.5385(19) 0.167(2) 0.5853(13) 0.040(7) Uiso 1 1 d D . .
H1W H 0.633(3) 0.151(2) 0.6677(13) 0.051(8) Uiso 1 1 d D . .
H2V H 0.470(2) 0.230(2) 0.9119(18) 0.050(8) Uiso 1 1 d D . .
H2W H 0.602(2) 0.203(3) 0.9049(19) 0.057(9) Uiso 1 1 d D . .

loop_
_atom_site_aniso_label
_atom_site_aniso_U_11
_atom_site_aniso_U_22
_atom_site_aniso_U_33
_atom_site_aniso_U_23
_atom_site_aniso_U_13
_atom_site_aniso_U_12
V1 0.00913(17) 0.01219(18) 0.01153(17) -0.00031(11) 0.00301(12) -0.00004(11)
O1 0.0153(7) 0.0174(7) 0.0172(6) -0.0014(5) 0.0069(5) 0.0017(5)
O2 0.0148(7) 0.0175(7) 0.0137(6) 0.0001(5) 0.0045(5) -0.0011(5)
O3 0.0121(6) 0.0167(7) 0.0151(6) -0.0008(5) 0.0031(5) -0.0021(5)
O4 0.0104(6) 0.0205(7) 0.0118(6) -0.0004(5) 0.0010(5) -0.0040(5)
O5 0.0118(6) 0.0193(7) 0.0139(6) 0.0002(5) 0.0012(5) -0.0047(5)
O6 0.0164(7) 0.0200(7) 0.0150(6) 0.0009(5) 0.0044(5) -0.0046(5)
O7 0.0176(7) 0.0315(8) 0.0136(7) -0.0014(6) 0.0005(6) -0.0076(6)
O8 0.0120(6) 0.0139(6) 0.0155(6) 0.0004(5) 0.0022(5) 0.0011(5)
O9 0.0244(7) 0.0145(7) 0.0243(7) -0.0025(6) 0.0068(6) 0.0032(6)
N1 0.0105(7) 0.0174(8) 0.0107(7) 0.0032(6) 0.0041(6) -0.0001(6)
C1 0.0107(9) 0.0145(9) 0.0150(9) -0.0021(7) 0.0047(7) 0.0011(7)
C2 0.0115(9) 0.0156(9) 0.0144(9) -0.0021(7) 0.0032(7) 0.0005(7)
C3 0.0148(9) 0.0129(9) 0.0133(9) 0.0032(7) 0.0053(7) -0.0018(7)
C4 0.0143(9) 0.0162(9) 0.0107(8) 0.0036(7) 0.0054(7) -0.0018(7)
C5 0.0214(10) 0.0207(10) 0.0114(9) 0.0000(7) 0.0056(8) -0.0079(8)
C6 0.0166(10) 0.0377(12) 0.0105(9) 0.0009(8) 0.0009(7) -0.0102(9)
C7 0.0110(9) 0.0394(12) 0.0133(9) 0.0071(8) 0.0038(7) 0.0020(9)
C8 0.0130(9) 0.0242(10) 0.0135(9) 0.0055(7) 0.0059(7) 0.0029(8)
O1W 0.0201(7) 0.0196(7) 0.0179(7) 0.0014(6) -0.0005(6) -0.0020(6)
O2W 0.0180(7) 0.0203(7) 0.0252(7) 0.0003(6) 0.0016(6) 0.0064(6)
N1A 0.0125(8) 0.0186(8) 0.0211(8) -0.0011(7) 0.0059(6) 0.0025(6)
C2A 0.0136(9) 0.0162(9) 0.0168(9) -0.0012(7) 0.0059(7) 0.0006(7)
C3A 0.0138(9) 0.0138(9) 0.0159(9) -0.0006(7) 0.0067(7) -0.0011(7)
N4A 0.0116(8) 0.0176(8) 0.0164(8) -0.0038(6) 0.0034(6) -0.0036(6)

loop_
_atom_type_symbol
_atom_type_description
_atom_type_scat_dispersion_real
_atom_type_scat_dispersion_imag
_atom_type_scat_source
C C 0.0033 0.0016 'International Tables Vol C Tables 4.2.6.8 and 6.1.1.4'
H H 0.0000 0.0000 'International Tables Vol C Tables 4.2.6.8 and 6.1.1.4'
N N 0.0061 0.0033 'International Tables Vol C Tables 4.2.6.8 and 6.1.1.4'
O O 0.0106 0.0060 'International Tables Vol C Tables 4.2.6.8 and 6.1.1.4'
V V 0.3005 0.5294 'International Tables Vol C Tables 4.2.6.8 and 6.1.1.4'

loop_
_geom_angle_atom_site_label_1
_geom_angle_atom_site_label_2
_geom_angle_atom_site_label_3
_geom_angle
_geom_angle_site_symmetry_1
_geom_angle_site_symmetry_3
_geom_angle_publ_flag
O1 V1 O3 101.75(6) . . ?
O1 V1 O2 98.59(6) . . ?
O3 V1 O2 44.44(5) . . ?
O1 V1 O5 101.08(6) . . ?
O3 V1 O5 76.96(5) . . ?
O2 V1 O5 120.81(5) . . ?
O1 V1 O4 93.40(6) . . ?
O3 V1 O4 151.85(5) . . ?
O2 V1 O4 155.68(5) . . ?
O5 V1 O4 76.93(5) . . ?
O1 V1 N1 91.00(6) . . ?
O3 V1 N1 122.97(5) . . ?
O2 V1 N1 78.92(5) . . ?
O5 V1 N1 154.29(5) . . ?
O4 V1 N1 79.80(5) . . ?
O1 V1 O8 165.71(6) . . ?
O3 V1 O8 89.18(5) . . ?
O2 V1 O8 82.70(5) . . ?
O5 V1 O8 90.26(5) . . ?
O4 V1 O8 80.62(5) . . ?
N1 V1 O8 75.23(5) . . ?
O3 O2 V1 65.57(7) . . ?
O2 O3 V1 69.99(7) . . ?
C1 O4 V1 117.87(11) . . ?
C2 O5 V1 118.88(11) . . ?
C3 O8 V1 118.02(11) . . ?
C8 N1 C4 119.22(16) . . ?
C8 N1 V1 124.07(13) . . ?
C4 N1 V1 116.70(11) . . ?
O6 C1 O4 125.28(16) . . ?
O6 C1 C2 121.45(16) . . ?
O4 C1 C2 113.24(15) . . ?
O7 C2 O5 126.17(17) . . ?
O7 C2 C1 121.10(16) . . ?
O5 C2 C1 112.71(14) . . ?
O9 C3 O8 125.80(17) . . ?
O9 C3 C4 119.47(16) . . ?
O8 C3 C4 114.72(15) . . ?
N1 C4 C5 122.05(17) . . ?
N1 C4 C3 115.01(15) . . ?
C5 C4 C3 122.93(17) . . ?
C4 C5 C6 118.67(18) . . ?
C4 C5 H5 120.7 . . ?
C6 C5 H5 120.7 . . ?
C7 C6 C5 119.38(17) . . ?
C7 C6 H6 120.3 . . ?
C5 C6 H6 120.3 . . ?
C6 C7 C8 118.86(18) . . ?
C6 C7 H7 120.6 . . ?
C8 C7 H7 120.6 . . ?
N1 C8 C7 121.74(18) . . ?
N1 C8 H8 119.1 . . ?
C7 C8 H8 119.1 . . ?
H1V O1W H1W 103(2) . . ?
H2V O2W H2W 106(3) . . ?
C2A N1A H1A1 109.5 . . ?
C2A N1A H1A2 109.5 . . ?
H1A1 N1A H1A2 109.5 . . ?
C2A N1A H1A3 109.5 . . ?
H1A1 N1A H1A3 109.5 . . ?
H1A2 N1A H1A3 109.5 . . ?
N1A C2A C3A 108.41(14) . . ?
N1A C2A H2A1 110.0 . . ?
C3A C2A H2A1 110.0 . . ?
N1A C2A H2A2 110.0 . . ?
C3A C2A H2A2 110.0 . . ?
H2A1 C2A H2A2 108.4 . . ?
N4A C3A C2A 110.84(14) . . ?
N4A C3A H3A1 109.5 . . ?
C2A C3A H3A1 109.5 . . ?
N4A C3A H3A2 109.5 . . ?
C2A C3A H3A2 109.5 . . ?
H3A1 C3A H3A2 108.1 . . ?
C3A N4A H4A1 109.5 . . ?
C3A N4A H4A2 109.5 . . ?
H4A1 N4A H4A2 109.5 . . ?
C3A N4A H4A3 109.5 . . ?
H4A1 N4A H4A3 109.5 . . ?
H4A2 N4A H4A3 109.5 . . ?

loop_
_geom_bond_atom_site_label_1
_geom_bond_atom_site_label_2
_geom_bond_distance
_geom_bond_site_symmetry_2
_geom_bond_publ_flag
V1 O1 1.5969(13) . ?
V1 O3 1.8716(13) . ?
V1 O2 1.9316(12) . ?
V1 O5 2.0339(13) . ?
V1 O4 2.0612(13) . ?
V1 N1 2.1245(15) . ?
V1 O8 2.1595(13) . ?
O2 O3 1.4393(16) . ?
O4 C1 1.288(2) . ?
O5 C2 1.291(2) . ?
O6 C1 1.226(2) . ?
O7 C2 1.219(2) . ?
O8 C3 1.282(2) . ?
O9 C3 1.231(2) . ?
N1 C8 1.338(2) . ?
N1 C4 1.344(2) . ?
C1 C2 1.539(2) . ?
C3 C4 1.507(3) . ?
C4 C5 1.381(3) . ?
C5 C6 1.384(3) . ?
C5 H5 0.9500 . ?
C6 C7 1.381(3) . ?
C6 H6 0.9500 . ?
C7 C8 1.388(3) . ?
C7 H7 0.9500 . ?
C8 H8 0.9500 . ?
O1W H1V 0.892(10) . ?
O1W H1W 0.894(10) . ?
O2W H2V 0.887(10) . ?
O2W H2W 0.894(10) . ?
N1A C2A 1.488(2) . ?
N1A H1A1 0.9100 . ?
N1A H1A2 0.9100 . ?
N1A H1A3 0.9100 . ?
C2A C3A 1.512(2) . ?
C2A H2A1 0.9900 . ?
C2A H2A2 0.9900 . ?
C3A N4A 1.480(2) . ?
C3A H3A1 0.9900 . ?
C3A H3A2 0.9900 . ?
N4A H4A1 0.9100 . ?
N4A H4A2 0.9100 . ?
N4A H4A3 0.9100 . ?
